data_7058756
loop_
_publ_author_name
'Zong, Siqi'
'Liu, Kang'
'Yue, Xiaohui'
'Hao, Zhiqiang'
'Ma, Zhihong'
'Han, Zhangang'
'Lu, Guo-Liang'
'Lin, Jin'

_publ_section_title
;
 Ruthenium carbonyl complexes supported by pyridine-alkoxide ligands:
 synthesis, structure and catalytic oxidation of secondary alcohols
;
_journal_issue 35
_journal_name_full 'New Journal of Chemistry'
_journal_page_first 13947
_journal_paper_doi 10.1039/C9NJ03222C
_journal_volume 43
_journal_year 2019
_chemical_formula_sum 'C36 H18 F6 N2 O10 Ru3'
_chemical_formula_weight 1055.73
_space_group_IT_number 14
_space_group_name_Hall '-P 2ybc'
_space_group_name_H-M_alt 'P 1 21/c 1'
_symmetry_cell_setting monoclinic
_symmetry_space_group_name_Hall '-P 2ybc'
_symmetry_space_group_name_H-M 'P 1 21/c 1'
_atom_sites_solution_hydrogens geom
_atom_sites_solution_primary direct
_atom_sites_solution_secondary difmap
_audit_creation_method SHELXL-97
_audit_update_record
;
2016-11-15 deposited with the CCDC.    2019-08-12 downloaded from the CCDC.
;
_cell_angle_alpha 90.00
_cell_angle_beta 100.465(2)
_cell_angle_gamma 90.00
_cell_formula_units_Z 4
_cell_length_a 9.1966(7)
_cell_length_b 17.7452(13)
_cell_length_c 23.7016(18)
_cell_measurement_reflns_used 6576
_cell_measurement_temperature 298(2)
_cell_measurement_theta_max 27.668
_cell_measurement_theta_min 2.456
_cell_volume 3803.7(5)
_computing_cell_refinement 'Bruker SMART'
_computing_data_collection 'Bruker SMART'
_computing_data_reduction 'Bruker SAINT'
_computing_molecular_graphics 'Bruker SHELXTL'
_computing_publication_material 'Bruker SHELXTL'
_computing_structure_refinement 'SHELXL-97 (Sheldrick, 1997)'
_computing_structure_solution 'SHELXS-97 (Sheldrick, 1990)'
_diffrn_ambient_temperature 298(2)
_diffrn_measured_fraction_theta_full 0.995
_diffrn_measured_fraction_theta_max 0.995
_diffrn_measurement_device_type 'CCD area detector'
_diffrn_measurement_method 'phi and omega scans'
_diffrn_radiation_monochromator graphite
_diffrn_radiation_source 'fine-focus sealed tube'
_diffrn_radiation_type MoK\a
_diffrn_radiation_wavelength 0.71073
_diffrn_reflns_av_R_equivalents 0.0333
_diffrn_reflns_av_sigmaI/netI 0.0442
_diffrn_reflns_limit_h_max 10
_diffrn_reflns_limit_h_min -10
_diffrn_reflns_limit_k_max 21
_diffrn_reflns_limit_k_min -21
_diffrn_reflns_limit_l_max 28
_diffrn_reflns_limit_l_min -17
_diffrn_reflns_number 18793
_diffrn_reflns_theta_full 25.02
_diffrn_reflns_theta_max 25.02
_diffrn_reflns_theta_min 2.46
_exptl_absorpt_coefficient_mu 1.264
_exptl_absorpt_correction_T_max 0.6318
_exptl_absorpt_correction_T_min 0.6189
_exptl_absorpt_correction_type multi-scan
_exptl_absorpt_process_details sadabs
_exptl_crystal_colour yellow
_exptl_crystal_density_diffrn 1.844
_exptl_crystal_density_method 'not measured'
_exptl_crystal_description block
_exptl_crystal_F_000 2056
_exptl_crystal_size_max 0.42
_exptl_crystal_size_mid 0.42
_exptl_crystal_size_min 0.40
_refine_diff_density_max 1.643
_refine_diff_density_min -0.634
_refine_diff_density_rms 0.104
_refine_ls_extinction_method none
_refine_ls_goodness_of_fit_ref 1.094
_refine_ls_hydrogen_treatment mixed
_refine_ls_matrix_type full
_refine_ls_number_parameters 570
_refine_ls_number_reflns 6678
_refine_ls_number_restraints 0
_refine_ls_restrained_S_all 1.094
_refine_ls_R_factor_all 0.0815
_refine_ls_R_factor_gt 0.0449
_refine_ls_shift/su_max 0.001
_refine_ls_shift/su_mean 0.000
_refine_ls_structure_factor_coef Fsqd
_refine_ls_weighting_details 'calc w=1/[\s^2^(Fo^2^)+(0.0139P)^2^+14.7347P] where P=(Fo^2^+2Fc^2^)/3'
_refine_ls_weighting_scheme calc
_refine_ls_wR_factor_gt 0.0787
_refine_ls_wR_factor_ref 0.0931
_reflns_number_gt 4733
_reflns_number_total 6678
_reflns_threshold_expression >2sigma(I)
_cod_data_source_file c9nj03222c2.cif
_cod_data_source_block 160916c
_cod_depositor_comments
;
The following automatic conversions were performed:

'_symmetry_cell_setting' value 'Monoclinic' changed to 'monoclinic'
according to
/home/data/users/saulius/crontab/automatic-downloads/rss-feeds/RSC/lib/dictionaries/cif_core.dic
dictionary named 'cif_core.dic' version 2.4.2 from 2011-04-26.

Automatic conversion script
Id: cif_fix_values 4973 2017-02-22 13:04:09Z antanas 

 Adding full bibliography for 7058753--7058757.cif.
;
_cod_original_sg_symbol_H-M P2(1)/c
_cod_database_code 7058756

loop_
_symmetry_equiv_pos_as_xyz
'x, y, z'
'-x, y+1/2, -z+1/2'
'-x, -y, -z'
'x, -y-1/2, z-1/2'

loop_
_atom_site_label
_atom_site_type_symbol
_atom_site_fract_x
_atom_site_fract_y
_atom_site_fract_z
_atom_site_U_iso_or_equiv
_atom_site_adp_type
_atom_site_occupancy
_atom_site_symmetry_multiplicity
_atom_site_calc_flag
_atom_site_refinement_flags
_atom_site_disorder_assembly
_atom_site_disorder_group
Ru1 Ru 0.34652(5) 0.16345(3) 0.13720(2) 0.03770(13) Uani 1 1 d . . .
Ru2 Ru 0.68105(5) 0.15669(3) 0.17163(2) 0.03949(14) Uani 1 1 d . . .
Ru3 Ru 0.50898(6) 0.03400(3) 0.12377(2) 0.04738(15) Uani 1 1 d . . .
F1 F 0.823(2) 0.1074(10) 0.4982(7) 0.135(10) Uani 0.71(3) 1 d P A 1
F2 F 0.8265(15) 0.2215(7) 0.5171(3) 0.102(5) Uani 0.71(3) 1 d P A 1
F3 F 0.9847(16) 0.1754(12) 0.4734(6) 0.115(8) Uani 0.71(3) 1 d P A 1
F4 F 0.183(10) 0.3609(15) -0.1444(19) 0.121(17) Uani 0.57(13) 1 d P B 1
F5 F 0.317(3) 0.460(3) -0.131(2) 0.105(9) Uani 0.57(13) 1 d P B 1
F6 F 0.109(6) 0.453(5) -0.1007(12) 0.116(14) Uani 0.57(13) 1 d P B 1
F1' F 0.952(5) 0.216(2) 0.4884(15) 0.11(2) Uani 0.29(3) 1 d P A 2
F2' F 0.930(3) 0.099(2) 0.4735(9) 0.090(10) Uani 0.29(3) 1 d P A 2
F3' F 0.778(4) 0.144(2) 0.5132(13) 0.098(19) Uani 0.29(3) 1 d P A 2
F4' F 0.166(9) 0.485(3) -0.0998(16) 0.104(12) Uani 0.43(13) 1 d P B 2
F5' F 0.110(8) 0.371(3) -0.129(2) 0.107(16) Uani 0.43(13) 1 d P B 2
F6' F 0.298(6) 0.423(7) -0.146(2) 0.11(2) Uani 0.43(13) 1 d P B 2
N1 N 0.2447(5) 0.2707(3) 0.1526(2) 0.0438(12) Uani 1 1 d . . .
N2 N 0.7867(6) 0.2574(3) 0.2139(2) 0.0478(13) Uani 1 1 d . . .
O1 O 0.4966(4) 0.1734(2) 0.21573(16) 0.0408(10) Uani 1 1 d . . .
O2 O 0.5334(4) 0.2242(2) 0.11380(17) 0.0421(10) Uani 1 1 d . . .
O3 O 0.1711(6) 0.1363(3) 0.0196(2) 0.0755(16) Uani 1 1 d . . .
O4 O 0.1331(6) 0.0683(3) 0.1853(3) 0.0866(18) Uani 1 1 d . . .
O5 O 0.8911(6) 0.1362(4) 0.0907(2) 0.093(2) Uani 1 1 d . . .
O6 O 0.8607(5) 0.0434(3) 0.2467(2) 0.0713(15) Uani 1 1 d . . .
O7 O 0.2302(7) -0.0538(3) 0.0720(3) 0.100(2) Uani 1 1 d . . .
O8 O 0.7440(8) -0.0868(4) 0.1215(3) 0.112(2) Uani 1 1 d . . .
O9 O 0.4745(6) -0.0052(3) 0.2466(2) 0.0764(16) Uani 1 1 d . . .
O10 O 0.5505(7) 0.1063(3) 0.0104(2) 0.0804(17) Uani 1 1 d . . .
C1 C 0.1664(7) 0.3080(4) 0.1086(3) 0.060(2) Uani 1 1 d . . .
H1 H 0.1527 0.2858 0.0724 0.072 Uiso 1 1 calc R . .
C2 C 0.1056(8) 0.3770(4) 0.1139(3) 0.071(2) Uani 1 1 d . . .
H2 H 0.0526 0.4013 0.0819 0.085 Uiso 1 1 calc R . .
C3 C 0.1230(8) 0.4099(4) 0.1664(3) 0.066(2) Uani 1 1 d . . .
H3 H 0.0815 0.4567 0.1711 0.079 Uiso 1 1 calc R . .
C4 C 0.2023(8) 0.3728(4) 0.2119(3) 0.062(2) Uani 1 1 d . . .
H4 H 0.2167 0.3946 0.2482 0.074 Uiso 1 1 calc R . .
C5 C 0.2620(7) 0.3023(4) 0.2046(3) 0.0522(17) Uani 1 1 d . . .
C6 C 0.3448(9) 0.2610(5) 0.2542(3) 0.075(2) Uani 1 1 d . . .
H6 H 0.3021 0.2561 0.2867 0.090 Uiso 1 1 calc R . .
C7 C 0.4826(7) 0.2289(4) 0.2551(3) 0.0503(17) Uani 1 1 d . . .
C8 C 0.5745(7) 0.2134(4) 0.3132(3) 0.0468(16) Uani 1 1 d . . .
C9 C 0.6175(7) 0.1413(4) 0.3296(3) 0.0574(18) Uani 1 1 d . . .
H9 H 0.5872 0.1013 0.3049 0.069 Uiso 1 1 calc R . .
C10 C 0.7062(8) 0.1275(4) 0.3829(3) 0.067(2) Uani 1 1 d . . .
H10 H 0.7365 0.0786 0.3931 0.081 Uiso 1 1 calc R . .
C11 C 0.7486(8) 0.1851(5) 0.4200(3) 0.065(2) Uani 1 1 d . A .
C12 C 0.7058(8) 0.2574(5) 0.4047(3) 0.068(2) Uani 1 1 d . . .
H12 H 0.7357 0.2969 0.4299 0.082 Uiso 1 1 calc R . .
C13 C 0.6185(8) 0.2717(4) 0.3520(3) 0.067(2) Uani 1 1 d . . .
H13 H 0.5887 0.3208 0.3423 0.081 Uiso 1 1 calc R . .
C14 C 0.8463(12) 0.1718(7) 0.4768(4) 0.081(3) Uani 1 1 d . . .
C15 C 0.8796(8) 0.2504(4) 0.2649(3) 0.065(2) Uani 1 1 d . . .
H15 H 0.9050 0.2022 0.2786 0.078 Uiso 1 1 calc R . .
C16 C 0.9381(9) 0.3106(5) 0.2971(4) 0.077(2) Uani 1 1 d . . .
H16 H 1.0029 0.3031 0.3316 0.092 Uiso 1 1 calc R . .
C17 C 0.9002(9) 0.3819(4) 0.2782(4) 0.072(2) Uani 1 1 d . . .
H17 H 0.9345 0.4238 0.3001 0.087 Uiso 1 1 calc R . .
C18 C 0.8104(8) 0.3893(4) 0.2261(3) 0.0611(19) Uani 1 1 d . . .
H18 H 0.7860 0.4374 0.2118 0.073 Uiso 1 1 calc R . .
C19 C 0.7545(7) 0.3274(4) 0.1937(3) 0.0493(16) Uani 1 1 d . . .
C20 C 0.6603(8) 0.3390(4) 0.1377(3) 0.066(2) Uani 1 1 d . . .
H20 H 0.6817 0.3828 0.1193 0.080 Uiso 1 1 calc R . .
C21 C 0.5498(7) 0.2990(4) 0.1081(3) 0.0541(18) Uani 1 1 d . . .
C22 C 0.4641(7) 0.3303(4) 0.0530(3) 0.0519(17) Uani 1 1 d . . .
C23 C 0.4304(8) 0.2847(4) 0.0055(3) 0.0604(19) Uani 1 1 d . . .
H23 H 0.4606 0.2346 0.0082 0.072 Uiso 1 1 calc R . .
C24 C 0.3529(9) 0.3114(4) -0.0460(3) 0.070(2) Uani 1 1 d . . .
H24 H 0.3319 0.2796 -0.0776 0.084 Uiso 1 1 calc R . .
C25 C 0.3070(8) 0.3848(4) -0.0505(3) 0.064(2) Uani 1 1 d . B .
C26 C 0.3417(9) 0.4309(5) -0.0042(4) 0.077(2) Uani 1 1 d . . .
H26 H 0.3127 0.4812 -0.0075 0.093 Uiso 1 1 calc R . .
C27 C 0.4187(8) 0.4051(4) 0.0477(3) 0.071(2) Uani 1 1 d . . .
H27 H 0.4401 0.4376 0.0789 0.085 Uiso 1 1 calc R . .
C28 C 0.2214(13) 0.4138(6) -0.1062(5) 0.084(3) Uani 1 1 d . . .
C29 C 0.2378(7) 0.1473(4) 0.0645(3) 0.0510(17) Uani 1 1 d . . .
C30 C 0.2140(8) 0.1043(4) 0.1657(3) 0.0550(18) Uani 1 1 d . . .
C31 C 0.8110(8) 0.1434(4) 0.1223(3) 0.0559(18) Uani 1 1 d . . .
C32 C 0.7899(7) 0.0875(4) 0.2187(3) 0.0491(16) Uani 1 1 d . . .
C33 C 0.3340(9) -0.0226(4) 0.0907(3) 0.063(2) Uani 1 1 d . . .
C34 C 0.6597(9) -0.0409(4) 0.1222(3) 0.065(2) Uani 1 1 d . . .
C35 C 0.4896(7) 0.0122(4) 0.2015(3) 0.0535(18) Uani 1 1 d . . .
C36 C 0.5349(8) 0.0815(4) 0.0528(3) 0.0577(19) Uani 1 1 d . . .

loop_
_atom_site_aniso_label
_atom_site_aniso_U_11
_atom_site_aniso_U_22
_atom_site_aniso_U_33
_atom_site_aniso_U_23
_atom_site_aniso_U_13
_atom_site_aniso_U_12
Ru1 0.0332(3) 0.0389(3) 0.0395(3) 0.0009(2) 0.0027(2) 0.0046(2)
Ru2 0.0332(3) 0.0407(3) 0.0441(3) 0.0111(2) 0.0056(2) 0.0072(2)
Ru3 0.0522(3) 0.0404(3) 0.0488(3) -0.0008(3) 0.0073(3) 0.0094(3)
F1 0.18(3) 0.110(12) 0.086(13) 0.024(9) -0.053(14) -0.016(11)
F2 0.128(10) 0.127(10) 0.038(4) -0.022(4) -0.019(5) 0.018(6)
F3 0.072(7) 0.19(3) 0.069(7) -0.011(9) -0.017(5) 0.027(12)
F4 0.14(4) 0.113(11) 0.088(15) 0.022(10) -0.042(19) 0.011(16)
F5 0.137(13) 0.086(17) 0.086(17) 0.046(11) 0.001(10) -0.014(12)
F6 0.10(2) 0.12(3) 0.113(10) 0.032(14) -0.020(11) 0.05(2)
F1' 0.11(4) 0.11(2) 0.08(3) 0.002(15) -0.05(3) 0.00(2)
F2' 0.083(17) 0.14(2) 0.042(12) 0.000(11) -0.017(10) 0.046(17)
F3' 0.092(15) 0.16(5) 0.044(13) 0.02(2) 0.015(11) 0.04(3)
F4' 0.11(3) 0.087(19) 0.100(12) 0.046(12) -0.021(15) 0.026(17)
F5' 0.10(2) 0.12(2) 0.086(17) 0.037(15) -0.025(16) -0.005(18)
F6' 0.105(19) 0.14(5) 0.090(16) 0.03(2) 0.008(13) 0.02(2)
N1 0.040(3) 0.050(3) 0.038(3) -0.005(3) -0.001(2) 0.010(2)
N2 0.042(3) 0.047(3) 0.053(4) 0.010(3) 0.003(3) -0.003(2)
O1 0.037(2) 0.047(2) 0.038(2) 0.005(2) 0.0048(18) 0.0074(19)
O2 0.039(2) 0.038(2) 0.047(3) 0.0111(19) 0.0023(19) 0.0079(18)
O3 0.076(4) 0.087(4) 0.054(3) -0.015(3) -0.012(3) 0.006(3)
O4 0.057(3) 0.090(4) 0.115(5) 0.029(4) 0.022(3) -0.008(3)
O5 0.066(4) 0.141(6) 0.082(4) 0.025(4) 0.038(3) 0.029(4)
O6 0.066(3) 0.065(3) 0.081(4) 0.036(3) 0.009(3) 0.019(3)
O7 0.084(5) 0.085(4) 0.120(5) -0.025(4) -0.008(4) -0.012(4)
O8 0.129(6) 0.104(5) 0.104(5) 0.003(4) 0.022(4) 0.079(5)
O9 0.094(4) 0.076(4) 0.062(4) 0.011(3) 0.022(3) -0.010(3)
O10 0.117(5) 0.076(4) 0.053(3) 0.007(3) 0.028(3) 0.025(3)
C1 0.059(5) 0.062(5) 0.048(4) -0.008(4) -0.017(4) 0.019(4)
C2 0.079(6) 0.068(5) 0.053(5) -0.012(4) -0.023(4) 0.031(4)
C3 0.073(5) 0.061(5) 0.054(5) -0.015(4) -0.013(4) 0.028(4)
C4 0.068(5) 0.070(5) 0.041(4) -0.020(4) -0.008(4) 0.026(4)
C5 0.049(4) 0.065(4) 0.040(4) -0.001(3) 0.003(3) 0.020(3)
C6 0.078(6) 0.097(6) 0.047(5) 0.000(4) 0.005(4) 0.040(5)
C7 0.043(4) 0.056(4) 0.048(4) -0.004(3) -0.002(3) 0.006(3)
C8 0.042(4) 0.054(4) 0.041(4) -0.003(3) 0.000(3) 0.006(3)
C9 0.062(5) 0.064(5) 0.043(4) 0.001(3) -0.002(3) 0.001(4)
C10 0.074(5) 0.071(5) 0.050(5) 0.011(4) -0.007(4) 0.004(4)
C11 0.063(5) 0.082(6) 0.042(4) 0.000(4) -0.008(4) -0.004(4)
C12 0.070(5) 0.079(6) 0.049(5) -0.011(4) -0.010(4) -0.006(4)
C13 0.069(5) 0.069(5) 0.055(5) -0.004(4) -0.012(4) 0.006(4)
C14 0.081(7) 0.102(9) 0.052(6) 0.014(6) -0.012(5) -0.008(7)
C15 0.056(5) 0.059(5) 0.069(5) 0.018(4) -0.017(4) -0.004(4)
C16 0.068(5) 0.075(6) 0.073(6) 0.007(5) -0.023(4) -0.021(4)
C17 0.069(5) 0.061(5) 0.079(6) -0.002(4) -0.009(5) -0.014(4)
C18 0.058(5) 0.050(4) 0.070(5) 0.007(4) -0.002(4) -0.008(4)
C19 0.046(4) 0.045(4) 0.054(4) 0.007(3) 0.002(3) -0.001(3)
C20 0.073(5) 0.053(4) 0.066(5) 0.019(4) -0.006(4) -0.004(4)
C21 0.046(4) 0.050(4) 0.060(5) 0.012(3) -0.006(3) 0.012(3)
C22 0.044(4) 0.050(4) 0.058(4) 0.022(4) -0.002(3) 0.006(3)
C23 0.066(5) 0.056(4) 0.058(5) 0.023(4) 0.007(4) 0.023(4)
C24 0.080(6) 0.067(5) 0.061(5) 0.017(4) 0.008(4) 0.013(4)
C25 0.056(5) 0.068(5) 0.063(5) 0.031(4) 0.002(4) 0.009(4)
C26 0.080(6) 0.056(5) 0.085(6) 0.022(5) -0.015(5) 0.013(4)
C27 0.072(5) 0.053(5) 0.076(6) 0.011(4) -0.014(4) 0.008(4)
C28 0.086(8) 0.085(8) 0.076(7) 0.034(6) 0.001(6) 0.012(6)
C29 0.052(4) 0.047(4) 0.053(4) -0.001(3) 0.007(4) 0.004(3)
C30 0.049(4) 0.059(4) 0.054(4) 0.003(4) 0.002(4) 0.004(4)
C31 0.048(4) 0.062(5) 0.056(4) 0.017(4) 0.005(4) 0.012(3)
C32 0.044(4) 0.052(4) 0.053(4) 0.011(3) 0.012(3) 0.005(3)
C33 0.070(5) 0.051(4) 0.063(5) -0.004(4) 0.000(4) 0.009(4)
C34 0.074(5) 0.063(5) 0.057(5) -0.001(4) 0.008(4) 0.021(4)
C35 0.048(4) 0.048(4) 0.062(5) -0.007(4) 0.003(4) 0.005(3)
C36 0.066(5) 0.050(4) 0.057(5) -0.002(4) 0.010(4) 0.016(4)

loop_
_atom_type_symbol
_atom_type_description
_atom_type_scat_dispersion_real
_atom_type_scat_dispersion_imag
_atom_type_scat_source
C C 0.0033 0.0016 'International Tables Vol C Tables 4.2.6.8 and 6.1.1.4'
H H 0.0000 0.0000 'International Tables Vol C Tables 4.2.6.8 and 6.1.1.4'
N N 0.0061 0.0033 'International Tables Vol C Tables 4.2.6.8 and 6.1.1.4'
O O 0.0106 0.0060 'International Tables Vol C Tables 4.2.6.8 and 6.1.1.4'
F F 0.0171 0.0103 'International Tables Vol C Tables 4.2.6.8 and 6.1.1.4'
Ru Ru -1.2594 0.8363 'International Tables Vol C Tables 4.2.6.8 and 6.1.1.4'

loop_
_geom_angle_atom_site_label_1
_geom_angle_atom_site_label_2
_geom_angle_atom_site_label_3
_geom_angle
C30 Ru1 C29 88.4(3)
C30 Ru1 O1 95.4(2)
C29 Ru1 O1 171.4(2)
C30 Ru1 N1 96.0(3)
C29 Ru1 N1 96.6(2)
O1 Ru1 N1 90.66(16)
C30 Ru1 O2 170.2(2)
C29 Ru1 O2 99.0(2)
O1 Ru1 O2 76.38(14)
N1 Ru1 O2 89.65(17)
C30 Ru1 Ru3 88.6(2)
C29 Ru1 Ru3 88.6(2)
O1 Ru1 Ru3 83.78(10)
N1 Ru1 Ru3 173.12(13)
O2 Ru1 Ru3 85.11(10)
C30 Ru1 Ru2 126.0(2)
C29 Ru1 Ru2 126.4(2)
O1 Ru1 Ru2 45.54(10)
N1 Ru1 Ru2 115.75(13)
O2 Ru1 Ru2 44.15(10)
Ru3 Ru1 Ru2 57.387(17)
C32 Ru2 C31 87.4(3)
C32 Ru2 O2 171.9(2)
C31 Ru2 O2 94.4(2)
C32 Ru2 O1 100.8(2)
C31 Ru2 O1 169.4(2)
O2 Ru2 O1 76.63(14)
C32 Ru2 N2 96.9(2)
C31 Ru2 N2 96.4(3)
O2 Ru2 N2 90.80(17)
O1 Ru2 N2 89.35(17)
C32 Ru2 Ru3 86.1(2)
C31 Ru2 Ru3 91.6(2)
O2 Ru2 Ru3 85.91(11)
O1 Ru2 Ru3 82.40(11)
N2 Ru2 Ru3 171.63(14)
C32 Ru2 Ru1 127.2(2)
C31 Ru2 Ru1 125.4(2)
O2 Ru2 Ru1 45.94(10)
O1 Ru2 Ru1 44.07(10)
N2 Ru2 Ru1 115.75(14)
Ru3 Ru2 Ru1 56.849(17)
C35 Ru3 C34 94.2(3)
C35 Ru3 C36 165.6(3)
C34 Ru3 C36 94.6(3)
C35 Ru3 C33 93.9(3)
C34 Ru3 C33 100.5(3)
C36 Ru3 C33 95.7(3)
C35 Ru3 Ru1 84.93(19)
C34 Ru3 Ru1 166.6(2)
C36 Ru3 Ru1 83.87(19)
C33 Ru3 Ru1 92.9(2)
C35 Ru3 Ru2 85.0(2)
C34 Ru3 Ru2 100.9(2)
C36 Ru3 Ru2 82.2(2)
C33 Ru3 Ru2 158.6(2)
Ru1 Ru3 Ru2 65.765(19)
C1 N1 C5 118.1(5)
C1 N1 Ru1 119.4(4)
C5 N1 Ru1 122.5(4)
C19 N2 C15 117.7(6)
C19 N2 Ru2 122.7(4)
C15 N2 Ru2 119.3(4)
C7 O1 Ru1 122.0(3)
C7 O1 Ru2 126.9(4)
Ru1 O1 Ru2 90.40(14)
C21 O2 Ru2 123.5(4)
C21 O2 Ru1 128.3(4)
Ru2 O2 Ru1 89.91(14)
N1 C1 C2 123.1(6)
N1 C1 H1 118.4
C2 C1 H1 118.4
C3 C2 C1 119.4(7)
C3 C2 H2 120.3
C1 C2 H2 120.3
C4 C3 C2 118.5(6)
C4 C3 H3 120.8
C2 C3 H3 120.8
C3 C4 C5 120.4(6)
C3 C4 H4 119.8
C5 C4 H4 119.8
N1 C5 C4 120.6(6)
N1 C5 C6 118.9(6)
C4 C5 C6 120.5(6)
C7 C6 C5 123.7(7)
C7 C6 H6 118.1
C5 C6 H6 118.1
O1 C7 C6 118.7(6)
O1 C7 C8 112.5(5)
C6 C7 C8 116.7(6)
C9 C8 C13 118.1(6)
C9 C8 C7 120.9(6)
C13 C8 C7 121.0(6)
C8 C9 C10 120.6(7)
C8 C9 H9 119.7
C10 C9 H9 119.7
C11 C10 C9 120.4(7)
C11 C10 H10 119.8
C9 C10 H10 119.8
C10 C11 C12 119.9(7)
C10 C11 C14 121.3(8)
C12 C11 C14 118.8(8)
C11 C12 C13 120.1(7)
C11 C12 H12 119.9
C13 C12 H12 119.9
C12 C13 C8 120.8(7)
C12 C13 H13 119.6
C8 C13 H13 119.6
F1' C14 F3' 125(3)
F1' C14 F1 130.9(17)
F3' C14 F1 40.4(13)
F1' C14 F3 40.6(16)
F3' C14 F3 133.1(18)
F1 C14 F3 107.6(15)
F1' C14 F2 68(2)
F3' C14 F2 67.8(18)
F1 C14 F2 104.7(12)
F3 C14 F2 106.0(13)
F1' C14 C11 114.7(17)
F3' C14 C11 112.6(18)
F1 C14 C11 112.3(11)
F3 C14 C11 112.0(10)
F2 C14 C11 113.7(9)
F1' C14 F2' 99(2)
F3' C14 F2' 91.2(19)
F1 C14 F2' 51.9(13)
F3 C14 F2' 61.3(14)
F2 C14 F2' 137.5(10)
C11 C14 F2' 108.4(11)
N2 C15 C16 123.3(7)
N2 C15 H15 118.4
C16 C15 H15 118.4
C15 C16 C17 119.3(7)
C15 C16 H16 120.4
C17 C16 H16 120.4
C18 C17 C16 117.6(7)
C18 C17 H17 121.2
C16 C17 H17 121.2
C17 C18 C19 121.9(7)
C17 C18 H18 119.1
C19 C18 H18 119.1
N2 C19 C18 120.1(6)
N2 C19 C20 120.6(6)
C18 C19 C20 119.3(6)
C21 C20 C19 132.3(7)
C21 C20 H20 113.8
C19 C20 H20 113.8
C20 C21 O2 124.2(6)
C20 C21 C22 119.4(6)
O2 C21 C22 113.6(6)
C23 C22 C27 117.9(6)
C23 C22 C21 119.9(6)
C27 C22 C21 122.2(7)
C22 C23 C24 121.7(7)
C22 C23 H23 119.2
C24 C23 H23 119.2
C25 C24 C23 119.8(8)
C25 C24 H24 120.1
C23 C24 H24 120.1
C26 C25 C24 119.2(7)
C26 C25 C28 120.8(8)
C24 C25 C28 120.0(9)
C25 C26 C27 121.8(7)
C25 C26 H26 119.1
C27 C26 H26 119.1
C26 C27 C22 119.6(8)
C26 C27 H27 120.2
C22 C27 H27 120.2
F6 C28 F6' 124.1(18)
F6 C28 F4 110.2(17)
F6' C28 F4 73(2)
F6 C28 F5' 77.0(17)
F6' C28 F5' 106(2)
F4 C28 F5' 37.7(12)
F6 C28 F4' 33.0(14)
F6' C28 F4' 103(3)
F4 C28 F4' 132.3(17)
F5' C28 F4' 107.4(19)
F6 C28 F5 108(3)
F6' C28 F5 32(3)
F4 C28 F5 103.9(19)
F5' C28 F5 132.4(17)
F4' C28 F5 77.7(19)
F6 C28 C25 113.9(16)
F6' C28 C25 115.0(16)
F4 C28 C25 113.3(12)
F5' C28 C25 113.8(15)
F4' C28 C25 111(2)
F5 C28 C25 107.2(16)
O3 C29 Ru1 179.1(6)
O4 C30 Ru1 177.7(7)
O5 C31 Ru2 178.5(6)
O6 C32 Ru2 177.6(6)
O7 C33 Ru3 178.1(7)
O8 C34 Ru3 177.3(8)
O9 C35 Ru3 175.6(6)
O10 C36 Ru3 177.0(6)

loop_
_geom_bond_atom_site_label_1
_geom_bond_atom_site_label_2
_geom_bond_distance
Ru1 C30 1.829(8)
Ru1 C29 1.851(7)
Ru1 O1 2.113(4)
Ru1 N1 2.180(5)
Ru1 O2 2.183(4)
Ru1 Ru3 2.7899(7)
Ru1 Ru2 3.0386(7)
Ru2 C32 1.830(7)
Ru2 C31 1.832(7)
Ru2 O2 2.117(4)
Ru2 O1 2.169(4)
Ru2 N2 2.188(5)
Ru2 Ru3 2.8069(8)
Ru3 C35 1.921(8)
Ru3 C34 1.926(7)
Ru3 C36 1.934(8)
Ru3 C33 1.937(8)
F1 C14 1.283(16)
F2 C14 1.336(15)
F3 C14 1.291(19)
F4 C28 1.31(3)
F5 C28 1.40(3)
F6 C28 1.27(3)
F1' C14 1.24(4)
F2' C14 1.51(3)
F3' C14 1.26(4)
F4' C28 1.38(4)
F5' C28 1.31(4)
F6' C28 1.29(4)
N1 C1 1.331(7)
N1 C5 1.338(7)
N2 C19 1.344(8)
N2 C15 1.352(8)
O1 C7 1.379(7)
O2 C21 1.346(7)
O3 C29 1.146(7)
O4 C30 1.141(8)
O5 C31 1.150(8)
O6 C32 1.148(7)
O7 C33 1.123(8)
O8 C34 1.127(8)
O9 C35 1.145(8)
O10 C36 1.130(8)
C1 C2 1.362(9)
C1 H1 0.9300
C2 C3 1.358(9)
C2 H2 0.9300
C3 C4 1.357(9)
C3 H3 0.9300
C4 C5 1.389(9)
C4 H4 0.9300
C5 C6 1.475(9)
C6 C7 1.386(9)
C6 H6 0.9300
C7 C8 1.504(9)
C8 C9 1.374(9)
C8 C13 1.395(9)
C9 C10 1.396(9)
C9 H9 0.9300
C10 C11 1.358(10)
C10 H10 0.9300
C11 C12 1.372(10)
C11 C14 1.497(10)
C12 C13 1.380(9)
C12 H12 0.9300
C13 H13 0.9300
C15 C16 1.366(10)
C15 H15 0.9300
C16 C17 1.366(10)
C16 H16 0.9300
C17 C18 1.362(10)
C17 H17 0.9300
C18 C19 1.385(9)
C18 H18 0.9300
C19 C20 1.462(9)
C20 C21 1.330(9)
C20 H20 0.9300
C21 C22 1.504(8)
C22 C23 1.375(9)
C22 C27 1.391(9)
C23 C24 1.382(9)
C23 H23 0.9300
C24 C25 1.366(10)
C24 H24 0.9300
C25 C26 1.360(10)
C25 C28 1.500(11)
C26 C27 1.380(10)
C26 H26 0.9300
C27 H27 0.9300

loop_
_geom_torsion_atom_site_label_1
_geom_torsion_atom_site_label_2
_geom_torsion_atom_site_label_3
_geom_torsion_atom_site_label_4
_geom_torsion
C30 Ru1 Ru2 C32 6.7(4)
C29 Ru1 Ru2 C32 -112.8(4)
O1 Ru1 Ru2 C32 63.4(3)
N1 Ru1 Ru2 C32 126.3(3)
O2 Ru1 Ru2 C32 -174.1(3)
Ru3 Ru1 Ru2 C32 -53.2(3)
C30 Ru1 Ru2 C31 124.8(4)
C29 Ru1 Ru2 C31 5.3(4)
O1 Ru1 Ru2 C31 -178.5(3)
N1 Ru1 Ru2 C31 -115.6(3)
O2 Ru1 Ru2 C31 -56.0(3)
Ru3 Ru1 Ru2 C31 64.9(3)
C30 Ru1 Ru2 O2 -179.1(3)
C29 Ru1 Ru2 O2 61.4(3)
O1 Ru1 Ru2 O2 -122.5(2)
N1 Ru1 Ru2 O2 -59.6(2)
Ru3 Ru1 Ru2 O2 120.91(15)
C30 Ru1 Ru2 O1 -56.7(3)
C29 Ru1 Ru2 O1 -176.2(3)
N1 Ru1 Ru2 O1 62.9(2)
O2 Ru1 Ru2 O1 122.5(2)
Ru3 Ru1 Ru2 O1 -116.60(15)
C30 Ru1 Ru2 N2 -115.6(3)
C29 Ru1 Ru2 N2 124.9(3)
O1 Ru1 Ru2 N2 -58.9(2)
N1 Ru1 Ru2 N2 4.0(2)
O2 Ru1 Ru2 N2 63.6(2)
Ru3 Ru1 Ru2 N2 -175.52(15)
C30 Ru1 Ru2 Ru3 59.9(3)
C29 Ru1 Ru2 Ru3 -59.6(2)
O1 Ru1 Ru2 Ru3 116.60(15)
N1 Ru1 Ru2 Ru3 179.51(15)
O2 Ru1 Ru2 Ru3 -120.91(15)
C30 Ru1 Ru3 C35 -48.8(3)
C29 Ru1 Ru3 C35 -137.2(3)
O1 Ru1 Ru3 C35 46.8(2)
N1 Ru1 Ru3 C35 83.1(12)
O2 Ru1 Ru3 C35 123.6(2)
Ru2 Ru1 Ru3 C35 86.8(2)
C30 Ru1 Ru3 C34 -135.4(10)
C29 Ru1 Ru3 C34 136.2(10)
O1 Ru1 Ru3 C34 -39.8(10)
N1 Ru1 Ru3 C34 -3.5(15)
O2 Ru1 Ru3 C34 37.0(10)
Ru2 Ru1 Ru3 C34 0.1(10)
C30 Ru1 Ru3 C36 140.3(3)
C29 Ru1 Ru3 C36 51.9(3)
O1 Ru1 Ru3 C36 -124.1(2)
N1 Ru1 Ru3 C36 -87.8(12)
O2 Ru1 Ru3 C36 -47.3(2)
Ru2 Ru1 Ru3 C36 -84.1(2)
C30 Ru1 Ru3 C33 44.9(3)
C29 Ru1 Ru3 C33 -43.5(3)
O1 Ru1 Ru3 C33 140.5(3)
N1 Ru1 Ru3 C33 176.8(12)
O2 Ru1 Ru3 C33 -142.7(3)
Ru2 Ru1 Ru3 C33 -179.6(2)
C30 Ru1 Ru3 Ru2 -135.6(2)
C29 Ru1 Ru3 Ru2 136.0(2)
O1 Ru1 Ru3 Ru2 -39.94(10)
N1 Ru1 Ru3 Ru2 -3.7(11)
O2 Ru1 Ru3 Ru2 36.86(10)
C32 Ru2 Ru3 C35 53.6(3)
C31 Ru2 Ru3 C35 140.9(3)
O2 Ru2 Ru3 C35 -124.9(2)
O1 Ru2 Ru3 C35 -47.8(2)
N2 Ru2 Ru3 C35 -57.8(10)
Ru1 Ru2 Ru3 C35 -86.69(19)
C32 Ru2 Ru3 C34 -39.7(3)
C31 Ru2 Ru3 C34 47.6(3)
O2 Ru2 Ru3 C34 141.9(2)
O1 Ru2 Ru3 C34 -141.1(2)
N2 Ru2 Ru3 C34 -151.0(10)
Ru1 Ru2 Ru3 C34 -180.0(2)
C32 Ru2 Ru3 C36 -132.9(3)
C31 Ru2 Ru3 C36 -45.7(3)
O2 Ru2 Ru3 C36 48.6(2)
O1 Ru2 Ru3 C36 125.6(2)
N2 Ru2 Ru3 C36 115.7(10)
Ru1 Ru2 Ru3 C36 86.8(2)
C32 Ru2 Ru3 C33 141.5(7)
C31 Ru2 Ru3 C33 -131.3(7)
O2 Ru2 Ru3 C33 -37.0(6)
O1 Ru2 Ru3 C33 40.0(6)
N2 Ru2 Ru3 C33 30.1(11)
Ru1 Ru2 Ru3 C33 1.2(6)
C32 Ru2 Ru3 Ru1 140.3(2)
C31 Ru2 Ru3 Ru1 -132.4(2)
O2 Ru2 Ru3 Ru1 -38.18(11)
O1 Ru2 Ru3 Ru1 38.86(10)
N2 Ru2 Ru3 Ru1 28.9(9)
C30 Ru1 N1 C1 -104.9(5)
C29 Ru1 N1 C1 -15.9(5)
O1 Ru1 N1 C1 159.6(5)
O2 Ru1 N1 C1 83.2(5)
Ru3 Ru1 N1 C1 123.6(10)
Ru2 Ru1 N1 C1 120.1(5)
C30 Ru1 N1 C5 77.6(5)
C29 Ru1 N1 C5 166.7(5)
O1 Ru1 N1 C5 -17.9(5)
O2 Ru1 N1 C5 -94.3(5)
Ru3 Ru1 N1 C5 -53.9(14)
Ru2 Ru1 N1 C5 -57.3(5)
C32 Ru2 N2 C19 175.3(5)
C31 Ru2 N2 C19 87.2(5)
O2 Ru2 N2 C19 -7.3(5)
O1 Ru2 N2 C19 -83.9(5)
Ru3 Ru2 N2 C19 -74.1(11)
Ru1 Ru2 N2 C19 -47.3(5)
C32 Ru2 N2 C15 -10.1(6)
C31 Ru2 N2 C15 -98.2(5)
O2 Ru2 N2 C15 167.3(5)
O1 Ru2 N2 C15 90.7(5)
Ru3 Ru2 N2 C15 100.5(10)
Ru1 Ru2 N2 C15 127.3(5)
C30 Ru1 O1 C7 -87.3(5)
C29 Ru1 O1 C7 156.7(15)
N1 Ru1 O1 C7 8.8(4)
O2 Ru1 O1 C7 98.3(4)
Ru3 Ru1 O1 C7 -175.3(4)
Ru2 Ru1 O1 C7 135.5(5)
C30 Ru1 O1 Ru2 137.3(2)
C29 Ru1 O1 Ru2 21.2(16)
N1 Ru1 O1 Ru2 -126.68(17)
O2 Ru1 O1 Ru2 -37.20(13)
Ru3 Ru1 O1 Ru2 49.25(10)
C32 Ru2 O1 C7 94.5(5)
C31 Ru2 O1 C7 -125.3(13)
O2 Ru2 O1 C7 -93.4(5)
N2 Ru2 O1 C7 -2.4(5)
Ru3 Ru2 O1 C7 179.0(4)
Ru1 Ru2 O1 C7 -131.9(5)
C32 Ru2 O1 Ru1 -133.6(2)
C31 Ru2 O1 Ru1 6.6(14)
O2 Ru2 O1 Ru1 38.54(14)
N2 Ru2 O1 Ru1 129.52(17)
Ru3 Ru2 O1 Ru1 -49.05(10)
C32 Ru2 O2 C21 173.1(15)
C31 Ru2 O2 C21 -84.7(5)
O1 Ru2 O2 C21 100.9(5)
N2 Ru2 O2 C21 11.7(5)
Ru3 Ru2 O2 C21 -176.0(5)
Ru1 Ru2 O2 C21 137.9(5)
C32 Ru2 O2 Ru1 35.2(16)
C31 Ru2 O2 Ru1 137.3(3)
O1 Ru2 O2 Ru1 -37.08(14)
N2 Ru2 O2 Ru1 -126.23(17)
Ru3 Ru2 O2 Ru1 46.07(10)
C30 Ru1 O2 C21 -130.6(14)
C29 Ru1 O2 C21 91.0(5)
O1 Ru1 O2 C21 -96.4(5)
N1 Ru1 O2 C21 -5.6(5)
Ru3 Ru1 O2 C21 178.9(5)
Ru2 Ru1 O2 C21 -134.6(5)
C30 Ru1 O2 Ru2 4.1(15)
C29 Ru1 O2 Ru2 -134.3(2)
O1 Ru1 O2 Ru2 38.28(14)
N1 Ru1 O2 Ru2 129.04(17)
Ru3 Ru1 O2 Ru2 -46.50(10)
C5 N1 C1 C2 1.0(11)
Ru1 N1 C1 C2 -176.5(6)
N1 C1 C2 C3 -0.7(13)
C1 C2 C3 C4 0.6(12)
C2 C3 C4 C5 -0.9(12)
C1 N1 C5 C4 -1.3(10)
Ru1 N1 C5 C4 176.2(5)
C1 N1 C5 C6 178.3(7)
Ru1 N1 C5 C6 -4.2(9)
C3 C4 C5 N1 1.3(11)
C3 C4 C5 C6 -178.3(7)
N1 C5 C6 C7 49.7(11)
C4 C5 C6 C7 -130.7(8)
Ru1 O1 C7 C6 23.4(8)
Ru2 O1 C7 C6 142.1(6)
Ru1 O1 C7 C8 164.9(4)
Ru2 O1 C7 C8 -76.5(6)
C5 C6 C7 O1 -61.1(11)
C5 C6 C7 C8 159.0(7)
O1 C7 C8 C9 -23.3(9)
C6 C7 C8 C9 118.9(8)
O1 C7 C8 C13 156.8(6)
C6 C7 C8 C13 -61.0(9)
C13 C8 C9 C10 -1.8(10)
C7 C8 C9 C10 178.2(6)
C8 C9 C10 C11 1.5(11)
C9 C10 C11 C12 -0.9(12)
C9 C10 C11 C14 -178.7(8)
C10 C11 C12 C13 0.7(12)
C14 C11 C12 C13 178.5(8)
C11 C12 C13 C8 -1.0(12)
C9 C8 C13 C12 1.6(11)
C7 C8 C13 C12 -178.4(7)
C10 C11 C14 F1' 132(3)
C12 C11 C14 F1' -45(3)
C10 C11 C14 F3' -77(2)
C12 C11 C14 F3' 105(2)
C10 C11 C14 F1 -33.2(19)
C12 C11 C14 F1 149.0(16)
C10 C11 C14 F3 88.0(17)
C12 C11 C14 F3 -89.8(17)
C10 C11 C14 F2 -151.8(11)
C12 C11 C14 F2 30.4(15)
C10 C11 C14 F2' 22(2)
C12 C11 C14 F2' -155.4(19)
C19 N2 C15 C16 2.0(11)
Ru2 N2 C15 C16 -172.9(6)
N2 C15 C16 C17 1.1(13)
C15 C16 C17 C18 -3.1(13)
C16 C17 C18 C19 2.2(12)
C15 N2 C19 C18 -3.0(10)
Ru2 N2 C19 C18 171.7(5)
C15 N2 C19 C20 177.2(7)
Ru2 N2 C19 C20 -8.1(9)
C17 C18 C19 N2 0.9(11)
C17 C18 C19 C20 -179.2(7)
N2 C19 C20 C21 30.1(13)
C18 C19 C20 C21 -149.8(8)
C19 C20 C21 O2 -25.8(14)
C19 C20 C21 C22 174.3(7)
Ru2 O2 C21 C20 0.4(10)
Ru1 O2 C21 C20 121.8(7)
Ru2 O2 C21 C22 161.3(4)
Ru1 O2 C21 C22 -77.3(7)
C20 C21 C22 C23 135.4(8)
O2 C21 C22 C23 -26.5(9)
C20 C21 C22 C27 -43.5(10)
O2 C21 C22 C27 154.6(6)
C27 C22 C23 C24 -0.5(11)
C21 C22 C23 C24 -179.5(7)
C22 C23 C24 C25 -0.4(12)
C23 C24 C25 C26 1.5(12)
C23 C24 C25 C28 -179.3(8)
C24 C25 C26 C27 -1.7(13)
C28 C25 C26 C27 179.1(9)
C25 C26 C27 C22 0.7(13)
C23 C22 C27 C26 0.4(11)
C21 C22 C27 C26 179.3(7)
C26 C25 C28 F6 -46(5)
C24 C25 C28 F6 135(5)
C26 C25 C28 F6' 106(6)
C24 C25 C28 F6' -73(6)
C26 C25 C28 F4 -173(5)
C24 C25 C28 F4 8(5)
C26 C25 C28 F5' -132(5)
C24 C25 C28 F5' 49(5)
C26 C25 C28 F4' -10(4)
C24 C25 C28 F4' 171(4)
C26 C25 C28 F5 73(3)
C24 C25 C28 F5 -106(3)
C30 Ru1 C29 O3 -70(41)
O1 Ru1 C29 O3 47(42)
N1 Ru1 C29 O3 -165(100)
O2 Ru1 C29 O3 104(41)
Ru3 Ru1 C29 O3 19(41)
Ru2 Ru1 C29 O3 66(41)
C29 Ru1 C30 O4 -164(16)
O1 Ru1 C30 O4 24(16)
N1 Ru1 C30 O4 -68(16)
O2 Ru1 C30 O4 57(17)
Ru3 Ru1 C30 O4 107(16)
Ru2 Ru1 C30 O4 60(16)
C32 Ru2 C31 O5 -173(100)
O2 Ru2 C31 O5 15(31)
O1 Ru2 C31 O5 46(32)
N2 Ru2 C31 O5 -77(31)
Ru3 Ru2 C31 O5 101(31)
Ru1 Ru2 C31 O5 51(31)
C31 Ru2 C32 O6 -12(15)
O2 Ru2 C32 O6 91(15)
O1 Ru2 C32 O6 161(15)
N2 Ru2 C32 O6 -108(15)
Ru3 Ru2 C32 O6 80(15)
Ru1 Ru2 C32 O6 122(15)
C35 Ru3 C33 O7 77(24)
C34 Ru3 C33 O7 172(100)
C36 Ru3 C33 O7 -92(24)
Ru1 Ru3 C33 O7 -8(24)
Ru2 Ru3 C33 O7 -9(24)
C35 Ru3 C34 O8 63(15)
C36 Ru3 C34 O8 -129(15)
C33 Ru3 C34 O8 -32(15)
Ru1 Ru3 C34 O8 148(14)
Ru2 Ru3 C34 O8 148(15)
C34 Ru3 C35 O9 -66(8)
C36 Ru3 C35 O9 166(8)
C33 Ru3 C35 O9 35(8)
Ru1 Ru3 C35 O9 127(8)
Ru2 Ru3 C35 O9 -167(8)
C35 Ru3 C36 O10 170(13)
C34 Ru3 C36 O10 42(13)
C33 Ru3 C36 O10 -59(13)
Ru1 Ru3 C36 O10 -151(13)
Ru2 Ru3 C36 O10 143(13)
